data_2003839
loop_
_publ_author_name
'Aubry, A.'
'Dupont, V.'
'Marraud, M.'

_publ_section_title
;
 ^<i>t^</i>BuCO-\y[CO-N(OH)]-Gly-NH^<i>i^</i>Pr
;
_journal_issue 8
_journal_name_full 'Acta Crystallographica Section C'
_journal_page_first 1577
_journal_page_last 1579
_journal_paper_doi 10.1107/S0108270194006025
_journal_volume 51
_journal_year 1995
_chemical_compound_source 'methanol solution'
_chemical_formula_sum 'C10 H20 N2 O3'
_chemical_formula_weight 216.28
_space_group_IT_number 2
_symmetry_cell_setting triclinic
_symmetry_space_group_name_Hall '-P 1'
_symmetry_space_group_name_H-M 'P -1'
_atom_type_scat_source IntTabIV
_cell_angle_alpha 110.64(2)
_cell_angle_beta 107.07(2)
_cell_angle_gamma 96.58(2)
_cell_formula_units_Z 4
_cell_length_a 9.598(1)
_cell_length_b 11.636(2)
_cell_length_c 12.759(2)
_cell_measurement_reflns_used 25
_cell_measurement_temperature 25
_cell_measurement_theta_max 30
_cell_measurement_theta_min 20
_cell_volume 1236.3(4)
_diffrn_measurement_device 'Enraf-Nonius CAD-4'
_diffrn_measurement_method \w/2\q
_diffrn_radiation_type CuK\a
_diffrn_radiation_wavelength 1.5406
_diffrn_reflns_limit_h_max 10
_diffrn_reflns_limit_h_min -11
_diffrn_reflns_limit_k_max 12
_diffrn_reflns_limit_k_min -13
_diffrn_reflns_limit_l_max 14
_diffrn_reflns_limit_l_min 0
_diffrn_reflns_number 4323
_diffrn_reflns_theta_max 70
_diffrn_standards_decay_% 6
_diffrn_standards_interval_time 120
_diffrn_standards_number 3
_exptl_absorpt_coefficient_mu 0.624
_exptl_absorpt_correction_type none
_exptl_crystal_colour colourless
_exptl_crystal_density_diffrn 1.16
_exptl_crystal_description 'Crystal shape?'
_exptl_crystal_size_max 0.2
_exptl_crystal_size_mid 0.15
_exptl_crystal_size_min 0.1
_refine_diff_density_max 0.82
_refine_diff_density_min -0.70
_refine_ls_extinction_method none
_refine_ls_goodness_of_fit_obs 10.3
_refine_ls_hydrogen_treatment refxyz
_refine_ls_number_parameters 392
_refine_ls_number_reflns 3648
_refine_ls_R_factor_obs 0.074
_refine_ls_shift/esd_max 0.44
_refine_ls_structure_factor_coef F
_refine_ls_weighting_details 'w = 55/[\s^2^(F)+0.0001F^2^]'
_refine_ls_weighting_scheme calc
_refine_ls_wR_factor_obs 0.087
_reflns_number_observed 3648
_reflns_number_total 4228
_reflns_observed_criterion I>\s(F~o~)
_cod_data_source_file pa1103.cif
_cod_data_source_block pa1103a
_cod_depositor_comments
;
The following automatic conversions were performed:

'_refine_ls_weighting_scheme' value '55/[\s^2^(F)+0.0001F^2^]' was
changed to 'calc'. New tag '_refine_ls_weighting_details' was
created. The value of the new tag was set to 'w =
55/[\s^2^(F)+0.0001F^2^]'.

Automatic conversion script
Id: cif_fix_values 3143 2015-03-26 13:38:13Z robertas 
;
_cod_original_cell_volume 1236
_cod_database_code 2003839

loop_
_symmetry_equiv_pos_as_xyz
x,y,z
-x,-y,-z

loop_
_atom_site_label
_atom_site_fract_x
_atom_site_fract_y
_atom_site_fract_z
_atom_site_B_iso_or_equiv
C(1) .9617(6) .0516(5) .6618(5) 6.7(2)
C(2) .6869(6) .0134(4) .6249(5) 6.5(2)
C(3) .8057(7) .1288(6) .5238(5) 7.0(2)
C(4) .8244(4) .1064(3) .6381(3) 4.6(1)
C(5) .8636(5) .2311(3) .7565(4) 6.0(1)
O(1) .9632(3) .2576(3) .8443(3) 2.24(7)
N(1) .7618(3) .3069(3) .7473(3) 4.26(9)
O(2) .6393(3) .2853(3) .6437(3) 5.52(9)
C(6) .7841(4) .4235(3) .8494(4) 4.5(1)
C(7) .8675(4) .5402(3) .8467(3) 4.2(1)
O(3) .9890(3) .5447(2) .8322(3) 6.8(1)
N(2) .8083(3) .6386(3) .8701(3) 4.21(9)
C(8) .8878(4) .7663(3) .8963(4) 4.4(1)
C(9) .8177(5) .8598(4) .9680(5) 5.6(1)
C(10) .8881(6) .7813(5) .7834(5) 6.9(2)
H(O2) .556(4) .254(4) .670(4) ?
H(N2) .707(4) .625(4) .882(4) ?
C(1)' .1849(5) .6286(5) .6453(5) 6.7(2)
C(2)' .2731(6) .4405(5) .5370(4) 6.8(2)
C(3)' .4508(6) .6505(6) .6597(5) 7.7(2)
C(4)' .3153(4) .5613(4) .6505(3) 4.7(1)
C(5)' .3580(4) .5288(3) .7595(3) 3.6(1)
O(1)' .4878(2) .5680(2) .8363(2) 4.21(7)
N(1)' .2567(3) .4544(3) .7763(3) 3.98(8)
O(2)' .1118(3) .3984(2) .6918(2) 4.73(8)
C(6)' .3020(4) .3958(4) .8603(4) 4.2(1)
C(7)' .3936(4) .3013(3) .8227(3) 3.8(1)
O(3)' .3960(3) .2585(2) .7204(2) 4.71(8)
N(2)' .4669(3) .2677(3) .9090(3) 4.35(9)
C(8)' .5496(4) .1672(3) .8890(4) 5.0(1)
C(9)' .4432(6) .0398(4) .8349(5) 6.8(2)
C(10)' .6689(6) .1915(5) 1.0067(5) 7.0(2)
H(02)' .052(4) .440(3) .744(3) ?
H(N2)' .468(4) .320(4) .993(4) ?
H1 .986(4) .045(3) .740(4) ?
H12 1.049(4) .127(3) .673(3) ?
H13 .933(4) -.023(4) .602(4) ?
H2 .606(4) .060(4) .610(3) ?
H22 .703(4) -.004(3) .704(4) ?
H23 .659(4) -.061(4) .561(4) ?
H3 .734(4) .155(4) .510(4) ?
H32 .815(4) .051(3) .465(3) ?
H33 .919(4) .215(3) .553(3) ?
H6 .687(4) .433(3) .849(3) ?
H62 .861(4) .415(3) .931(3) ?
H8 .996(4) .767(3) .944(3) ?
H9 .876(4) .950(3) .979(3) ?
H92 .847(4) .842(3) 1.062(3) ?
H93 .728(4) .844(4) .918(4) ?
H10 .952(4) .869(4) .814(3) ?
H102 .777(4) .782(3) .737(3) ?
H103 .973(4) .714(3) .764(3) ?
H1' .078(4) .576(3) .637(3) ?
H12' .159(4) .665(3) .576(3) ?
H13' .213(4) .722(4) .724(3) ?
H2' .256(4) .471(3) .467(4) ?
H22' .172(4) .378(3) .527(3) ?
H23' .361(4) .408(3) .546(3) ?
H3' .440(4) .672(3) .596(4) ?
H32' .539(4) .612(3) .666(3) ?
H33' .492(4) .730(4) .735(4) ?
H6' .352(4) .455(3) .938(4) ?
H62' .210(4) .344(3) .860(3) ?
H8' .606(4) .184(3) .836(3) ?
H9' .501(4) -.030(4) .815(3) ?
H92' .361(4) .016(4) .768(4) ?
H93' .407(4) .033(3) .902(4) ?
H10' .716(4) .124(3) 1.004(3) ?

loop_
_geom_angle_atom_site_label_1
_geom_angle_atom_site_label_2
_geom_angle_atom_site_label_3
_geom_angle
_geom_angle_publ_flag
C(1) C(4) C(2) 109.2(4) yes
C(1) C(4) C(3) 106.7(5) yes
C(1) C(4) C(5) 104.2(3) yes
C(2) C(4) C(3) 112.4(4) yes
C(2) C(4) C(5) 108.9(4) yes
C(3) C(4) C(5) 114.9(3) yes
C(4) C(5) O(1) 124.8(4) yes
C(4) C(5) N(1) 113.8(3) yes
O(1) C(5) N(1) 121.3(4) yes
C(5) N(1) O(2) 125.9(3) yes
C(5) N(1) C(6) 119.5(3) yes
O(2) N(1) C(6) 114.5(3) yes
N(1) C(6) C(7) 114.2(4) yes
C(6) C(7) O(3) 121.3(4) yes
C(6) C(7) N(2) 115.9(4) yes
O(3) C(7) N(2) 122.5(4) yes
C(7) N(2) C(8) 123.5(3) yes
N(2) C(8) C(9) 107.9(4) yes
N(2) C(8) C(10) 111.7(3) yes
C(9) C(8) C(10) 113.2(4) yes
C(1)' C(4)' C(2)' 110.7(3) yes
C(1)' C(4)' C(3)' 108.1(4) yes
C(1)' C(4)' C(5)' 111.5(4) yes
C(2)' C(4)' C(3)' 108.8(4) yes
C(2)' C(4)' C(5)' 109.3(3) yes
C(3)' C(4)' C(5)' 108.4(3) yes
C(4)' C(5)' O(1)' 122.3(3) yes
C(4)' C(5)' N(1)' 120.9(3) yes
O(1)' C(5)' N(1)' 116.8(4) yes
C(5)' N(1)' O(2)' 121.4(4) yes
C(5)' N(1)' C(6)' 121.5(3) yes
O(2)' N(1)' C(6)' 114.2(3) yes
N(1)' C(6)' C(7)' 112.0(4) yes
C(6)' C(7)' O(3)' 122.2(4) yes
C(6)' C(7)' N(2)' 114.1(4) yes
O(3)' C(7)' N(2)' 123.7(3) yes
C(7)' N(2)' C(8)' 123.3(3) yes
N(2)' C(8)' C(9)' 110.2(4) yes
N(2)' C(8)' C(10)' 108.4(3) yes
C(9)' C(8)' C(10)' 112.6(5) yes

loop_
_geom_bond_atom_site_label_1
_geom_bond_atom_site_label_2
_geom_bond_distance
_geom_bond_publ_flag
C(1) C(4) 1.527(8) yes
C(2) C(4) 1.535(7) yes
C(3) C(4) 1.534(8) yes
C(4) C(5) 1.589(5) yes
C(5) O(1) 1.151(5) yes
C(5) N(1) 1.396(6) yes
N(1) O(2) 1.407(4) yes
N(1) C(6) 1.452(4) yes
C(6) C(7) 1.512(6) yes
C(7) O(3) 1.231(5) yes
C(7) N(2) 1.316(5) yes
N(2) C(8) 1.463(5) yes
C(8) C(9) 1.518(7) yes
C(8) C(10) 1.512(8) yes
C(1)' C(4)' 1.548(7) yes
C(2)' C(4)' 1.526(6) yes
C(3)' C(4)' 1.516(8) yes
C(4)' C(5)' 1.522(6) yes
C(5)' O(1)' 1.249(3) yes
C(5)' N(1)' 1.342(5) yes
N(1)' O(2)' 1.392(3) yes
N(1)' C(6)' 1.454(6) yes
C(6)' C(7)' 1.519(6) yes
C(7)' O(3)' 1.232(5) yes
C(7)' N(2)' 1.331(5) yes
N(2)' C(8)' 1.478(5) yes
C(8)' C(9)' 1.495(6) yes
C(8)' C(10)' 1.504(7) yes

loop_
_geom_torsion_atom_site_label_1
_geom_torsion_atom_site_label_2
_geom_torsion_atom_site_label_3
_geom_torsion_atom_site_label_4
_geom_torsion
_geom_torsion_publ_flag
C(4) C(5) N(1) C(6) 179.7(4) yes
C(5) N(1) O(2) H 105(2) yes
C(5) N(1) C(6) C(7) 95.1(5) yes
N(1) C(6) C(7) N(2) 133.1(4) yes
C(6) C(7) N(2) C(8) 166.7(3) yes
C(4)' C(5)' N(1)' C(6)' 163.6(3) yes
C(5)' N(1)' O(2)' H -119(3) yes
C(5)' N(1)' C(6)' C(7)' -64.4(4) yes
N(1)' C(6)' C(7)' N(2)' 165.0(3) yes
C(6)' C(7)' N(2)' C(8)' 173.3(3) yes
